data_1519311
loop_
_publ_author_name
'Palacios, J. C.'
'Light, Mark E.'
'Jimenez, J. L.'
'Hursthouse, Michael B.'
'Gordillo, R.'
'Clemente, F. R.'
'Cintas, P.'
'Babiano, R.'
'Avalos, M.'

_publ_section_title
;
 (1E,2Z)-1-(Chlorophenyl)-1,2-bis(ethoxycarbonyl)-D-glucosazone
;
_journal_name_full 'Crystal Structure Report Archive'
_journal_page_first 118
_journal_year 2001
_chemical_formula_sum 'C26 H33 Cl N4 O12'
_chemical_formula_weight 629.01
_space_group_IT_number 19
_symmetry_cell_setting orthorhombic
_symmetry_space_group_name_Hall 'P 2ac 2ab'
_symmetry_space_group_name_H-M 'P 21 21 21'
_atom_sites_solution_hydrogens geom
_atom_sites_solution_primary direct
_atom_sites_solution_secondary difmap
_cell_angle_alpha 90.00
_cell_angle_beta 90.00
_cell_angle_gamma 90.00
_cell_formula_units_Z 4
_cell_length_a 8.4889(2)
_cell_length_b 11.5350(2)
_cell_length_c 31.9275(6)
_cell_measurement_reflns_used 11194
_cell_measurement_temperature 120(2)
_cell_measurement_theta_max 27.48
_cell_measurement_theta_min 2.91
_cell_volume 3126.32(11)
_computing_cell_refinement 'DENZO (Otwinowski & Minor, 1997) & COLLECT (Hooft, 1998)'
_computing_data_collection 'COLLECT (Hooft, 1998)'
_computing_data_reduction 'DENZO (Otwinowski & Minor, 1997) & COLLECT (Hooft, 1998)'
_computing_structure_refinement 'SHELXL-97 (Sheldrick, 1997)'
_computing_structure_solution 'SHELXS-97 (Sheldrick, 1990)'
_diffrn_ambient_temperature 120(2)
_diffrn_detector_area_resol_mean 9.091
_diffrn_measured_fraction_theta_full 0.991
_diffrn_measured_fraction_theta_max 0.991
_diffrn_measurement_device_type 'Bruker-Nonius KappaCCD'
_diffrn_measurement_method '\F & \w scans'
_diffrn_radiation_monochromator graphite
_diffrn_radiation_source 'Bruker-Nonius FR591 rotating anode'
_diffrn_radiation_type MoK\a
_diffrn_radiation_wavelength 0.71073
_diffrn_reflns_av_R_equivalents 0.0763
_diffrn_reflns_av_sigmaI/netI 0.0996
_diffrn_reflns_limit_h_max 10
_diffrn_reflns_limit_h_min -10
_diffrn_reflns_limit_k_max 13
_diffrn_reflns_limit_k_min -13
_diffrn_reflns_limit_l_max 38
_diffrn_reflns_limit_l_min -35
_diffrn_reflns_number 9693
_diffrn_reflns_theta_full 25.03
_diffrn_reflns_theta_max 25.03
_diffrn_reflns_theta_min 2.98
_exptl_absorpt_coefficient_mu 0.188
_exptl_absorpt_correction_T_max 0.9907
_exptl_absorpt_correction_T_min 0.9815
_exptl_absorpt_correction_type multi-scan
_exptl_absorpt_process_details 'SORTAV (Blessing, 1997)'
_exptl_crystal_colour colourless
_exptl_crystal_density_diffrn 1.336
_exptl_crystal_density_method 'not measured'
_exptl_crystal_description prism
_exptl_crystal_F_000 1320
_exptl_crystal_size_max 0.10
_exptl_crystal_size_mid 0.05
_exptl_crystal_size_min 0.05
_refine_diff_density_max 0.435
_refine_diff_density_min -0.259
_refine_diff_density_rms 0.056
_refine_ls_abs_structure_details 'Flack H D (1983), Acta Cryst. A39, 876-881'
_refine_ls_abs_structure_Flack -0.11(9)
_refine_ls_extinction_coef 0.0067(10)
_refine_ls_extinction_expression Fc^*^=kFc[1+0.001xFc^2^\l^3^/sin(2\q)]^-1/4^
_refine_ls_extinction_method SHELXL
_refine_ls_goodness_of_fit_ref 0.988
_refine_ls_hydrogen_treatment constr
_refine_ls_matrix_type full
_refine_ls_number_parameters 389
_refine_ls_number_reflns 5286
_refine_ls_number_restraints 0
_refine_ls_restrained_S_all 0.988
_refine_ls_R_factor_all 0.0784
_refine_ls_R_factor_gt 0.0498
_refine_ls_shift/su_max 0.006
_refine_ls_shift/su_mean 0.001
_refine_ls_structure_factor_coef Fsqd
_refine_ls_weighting_details 'calc w=1/[\s^2^(Fo^2^)+(0.0567P)^2^+0.0000P] where P=(Fo^2^+2Fc^2^)/3'
_refine_ls_weighting_scheme calc
_refine_ls_wR_factor_gt 0.1105
_refine_ls_wR_factor_ref 0.1224
_reflns_number_gt 3997
_reflns_number_total 5286
_reflns_threshold_expression >2sigma(I)
_cod_data_source_file eCrystal-118.cif
_cod_data_source_block 01esp002
_cod_depositor_comments
;
Citation :
Palacios, J. C. and Light, Mark E. and Jimenez, J. L. and 
Hursthouse, Michael B. and Gordillo, R. and Clemente, F. R. and 
Cintas, P. and Babiano, R. and Avalos, M. (2001) 
University of Southampton, Crystal Structure Report Archive. 
(doi:10.5258/ecrystals/118)

More at:
http://ecrystals.chem.soton.ac.uk/118/

The following automatic conversions were performed:

'_symmetry_cell_setting' value 'Orthorhombic' changed to
'orthorhombic' according to the built-in table from CIF Core
dictionary named 'cif_core.dic' version 2.4.1 from 2010-06-29.

Automatic conversion script
Id: cif_fix_values 3105 2015-03-04 15:46:00Z robertas 
;
_cod_original_sg_symbol_H-M P2(1)2(1)2(1)
_cod_database_code 1519311

loop_
_symmetry_equiv_pos_as_xyz
'x, y, z'
'x+1/2, -y+1/2, -z'
'-x, y+1/2, -z+1/2'
'-x+1/2, -y, z+1/2'

loop_
_atom_site_label
_atom_site_type_symbol
_atom_site_fract_x
_atom_site_fract_y
_atom_site_fract_z
_atom_site_U_iso_or_equiv
_atom_site_adp_type
_atom_site_occupancy
_atom_site_symmetry_multiplicity
_atom_site_calc_flag
_atom_site_refinement_flags
_atom_site_disorder_assembly
_atom_site_disorder_group
N1 N -0.0563(3) -0.2409(2) 0.36565(8) 0.0227(7) Uani 1 1 d . . .
N2 N 0.0054(3) -0.3511(2) 0.37233(9) 0.0230(7) Uani 1 1 d . . .
N3 N 0.2436(3) -0.5426(2) 0.31730(9) 0.0238(7) Uani 1 1 d . . .
N4 N 0.3250(3) -0.6444(2) 0.31950(9) 0.0260(7) Uani 1 1 d . . .
H4A H 0.3185 -0.6888 0.3418 0.031 Uiso 1 1 calc R . .
O1 O -0.2240(3) -0.10228(18) 0.38530(7) 0.0293(6) Uani 1 1 d . . .
O2 O -0.2234(3) -0.27121(19) 0.42141(7) 0.0280(6) Uani 1 1 d . . .
O3 O 0.4315(3) -0.6218(2) 0.25386(8) 0.0344(6) Uani 1 1 d . . .
O4 O 0.4914(3) -0.7746(2) 0.29623(8) 0.0337(6) Uani 1 1 d . . .
O5 O 0.1594(3) -0.68640(18) 0.39000(7) 0.0242(6) Uani 1 1 d . . .
O6 O -0.1013(3) -0.7058(2) 0.39493(13) 0.0706(11) Uani 1 1 d . . .
O7 O 0.4244(3) -0.54061(18) 0.40599(7) 0.0236(6) Uani 1 1 d . . .
O8 O 0.4428(3) -0.3582(2) 0.38055(8) 0.0365(7) Uani 1 1 d . . .
O9 O 0.1077(3) -0.53969(18) 0.48132(7) 0.0242(6) Uani 1 1 d . . .
O10 O 0.0408(3) -0.7247(2) 0.49259(12) 0.0607(10) Uani 1 1 d . . .
O11 O 0.3974(3) -0.40895(17) 0.49250(7) 0.0248(6) Uani 1 1 d . . .
O12 O 0.5826(3) -0.4109(2) 0.54290(8) 0.0353(6) Uani 1 1 d . . .
Cl1 Cl 0.19600(12) 0.08715(8) 0.23960(3) 0.0428(3) Uani 1 1 d . . .
C1 C 0.1611(4) -0.1297(3) 0.33660(11) 0.0245(8) Uani 1 1 d . . .
H1 H 0.2265 -0.1583 0.3584 0.029 Uiso 1 1 calc R . .
C2 C 0.2215(4) -0.0540(3) 0.30705(11) 0.0278(9) Uani 1 1 d . . .
H2 H 0.3290 -0.0311 0.3081 0.033 Uiso 1 1 calc R . .
C3 C 0.1228(5) -0.0120(3) 0.27591(11) 0.0281(9) Uani 1 1 d . . .
C4 C -0.0317(4) -0.0466(3) 0.27335(11) 0.0278(9) Uani 1 1 d . . .
H4 H -0.0976 -0.0175 0.2517 0.033 Uiso 1 1 calc R . .
C5 C -0.0911(4) -0.1243(3) 0.30252(10) 0.0249(8) Uani 1 1 d . . .
H5 H -0.1971 -0.1501 0.3006 0.030 Uiso 1 1 calc R . .
C6 C 0.0039(4) -0.1638(3) 0.33417(11) 0.0224(8) Uani 1 1 d . . .
C7 C -0.1745(4) -0.2095(3) 0.39369(11) 0.0235(8) Uani 1 1 d . . .
C8 C -0.3666(4) -0.0674(3) 0.40778(11) 0.0316(9) Uani 1 1 d . . .
H8A H -0.3452 -0.0612 0.4382 0.038 Uiso 1 1 calc R . .
H8B H -0.4515 -0.1250 0.4034 0.038 Uiso 1 1 calc R . .
C9 C -0.4144(5) 0.0485(3) 0.39036(13) 0.0477(11) Uani 1 1 d . . .
H9A H -0.5092 0.0758 0.4048 0.072 Uiso 1 1 calc R . .
H9B H -0.4363 0.0408 0.3604 0.072 Uiso 1 1 calc R . .
H9C H -0.3288 0.1043 0.3946 0.072 Uiso 1 1 calc R . .
C10 C 0.0923(4) -0.3938(3) 0.34333(10) 0.0208(8) Uani 1 1 d . . .
H10 H 0.1101 -0.3517 0.3182 0.025 Uiso 1 1 calc R . .
C11 C 0.1636(4) -0.5076(3) 0.34936(10) 0.0198(8) Uani 1 1 d . . .
C12 C 0.4172(4) -0.6760(3) 0.28620(12) 0.0276(9) Uani 1 1 d . . .
C13 C 0.6148(5) -0.8138(3) 0.26712(13) 0.0427(11) Uani 1 1 d . . .
H13A H 0.5928 -0.7841 0.2386 0.051 Uiso 1 1 calc R . .
H13B H 0.6164 -0.8995 0.2660 0.051 Uiso 1 1 calc R . .
C14 C 0.7701(5) -0.7698(3) 0.28186(13) 0.0417(11) Uani 1 1 d . . .
H14A H 0.8530 -0.7960 0.2627 0.063 Uiso 1 1 calc R . .
H14B H 0.7913 -0.7997 0.3100 0.063 Uiso 1 1 calc R . .
H14C H 0.7682 -0.6849 0.2826 0.063 Uiso 1 1 calc R . .
C15 C 0.1461(4) -0.5619(3) 0.39217(11) 0.0219(8) Uani 1 1 d . . .
H15 H 0.0395 -0.5418 0.4034 0.026 Uiso 1 1 calc R . .
C16 C 0.0242(5) -0.7491(3) 0.39095(12) 0.0305(9) Uani 1 1 d . . .
C17 C 0.0590(4) -0.8751(3) 0.38732(12) 0.0353(10) Uani 1 1 d . . .
H17A H 0.1729 -0.8865 0.3845 0.053 Uiso 1 1 calc R . .
H17B H 0.0056 -0.9066 0.3626 0.053 Uiso 1 1 calc R . .
H17C H 0.0214 -0.9153 0.4125 0.053 Uiso 1 1 calc R . .
C18 C 0.2701(4) -0.5163(3) 0.42238(10) 0.0203(8) Uani 1 1 d . . .
H18 H 0.2572 -0.4305 0.4254 0.024 Uiso 1 1 calc R . .
C19 C 0.4995(4) -0.4531(3) 0.38485(11) 0.0278(8) Uani 1 1 d . . .
C20 C 0.6519(4) -0.4942(3) 0.36751(12) 0.0408(11) Uani 1 1 d . . .
H20A H 0.6692 -0.5751 0.3758 0.061 Uiso 1 1 calc R . .
H20B H 0.7377 -0.4460 0.3784 0.061 Uiso 1 1 calc R . .
H20C H 0.6495 -0.4888 0.3369 0.061 Uiso 1 1 calc R . .
C21 C 0.2612(4) -0.5721(3) 0.46540(10) 0.0211(8) Uani 1 1 d . . .
H21 H 0.2661 -0.6583 0.4623 0.025 Uiso 1 1 calc R . .
C22 C 0.0055(4) -0.6238(3) 0.49207(12) 0.0286(9) Uani 1 1 d . . .
C23 C -0.1526(4) -0.5740(3) 0.50132(14) 0.0399(10) Uani 1 1 d . . .
H23A H -0.1480 -0.4893 0.4991 0.060 Uiso 1 1 calc R . .
H23B H -0.1844 -0.5957 0.5298 0.060 Uiso 1 1 calc R . .
H23C H -0.2296 -0.6042 0.4812 0.060 Uiso 1 1 calc R . .
C24 C 0.3884(4) -0.5332(3) 0.49521(11) 0.0228(8) Uani 1 1 d . . .
H24A H 0.3623 -0.5572 0.5242 0.027 Uiso 1 1 calc R . .
H24B H 0.4906 -0.5684 0.4874 0.027 Uiso 1 1 calc R . .
C25 C 0.5080(4) -0.3584(3) 0.51717(12) 0.0248(8) Uani 1 1 d . . .
C26 C 0.5263(4) -0.2324(3) 0.50723(12) 0.0313(9) Uani 1 1 d . . .
H26A H 0.4520 -0.2108 0.4851 0.047 Uiso 1 1 calc R . .
H26B H 0.6342 -0.2175 0.4977 0.047 Uiso 1 1 calc R . .
H26C H 0.5048 -0.1864 0.5324 0.047 Uiso 1 1 calc R . .

loop_
_atom_site_aniso_label
_atom_site_aniso_U_11
_atom_site_aniso_U_22
_atom_site_aniso_U_33
_atom_site_aniso_U_23
_atom_site_aniso_U_13
_atom_site_aniso_U_12
N1 0.0239(16) 0.0214(16) 0.0228(16) 0.0005(13) 0.0036(14) 0.0059(13)
N2 0.0230(16) 0.0169(15) 0.0292(17) -0.0012(13) 0.0002(14) 0.0032(13)
N3 0.0244(16) 0.0212(15) 0.0260(16) -0.0035(13) -0.0003(14) 0.0000(14)
N4 0.0295(17) 0.0244(16) 0.0241(16) -0.0002(13) 0.0064(14) 0.0065(14)
O1 0.0299(13) 0.0249(13) 0.0332(14) 0.0006(11) 0.0061(12) 0.0062(12)
O2 0.0303(15) 0.0257(13) 0.0279(14) 0.0010(12) 0.0045(12) -0.0004(11)
O3 0.0364(15) 0.0375(15) 0.0294(15) 0.0009(13) 0.0063(13) 0.0053(13)
O4 0.0328(15) 0.0293(14) 0.0391(16) -0.0033(12) 0.0115(13) 0.0108(13)
O5 0.0229(13) 0.0158(12) 0.0341(14) 0.0002(11) 0.0017(11) -0.0007(11)
O6 0.0278(17) 0.0339(17) 0.150(4) -0.010(2) -0.001(2) -0.0058(15)
O7 0.0206(13) 0.0217(13) 0.0286(13) -0.0006(11) 0.0040(11) 0.0005(11)
O8 0.0314(15) 0.0338(15) 0.0442(17) 0.0106(13) -0.0011(13) -0.0075(13)
O9 0.0244(13) 0.0192(12) 0.0290(13) -0.0001(11) 0.0062(11) -0.0007(11)
O10 0.0429(18) 0.0214(15) 0.118(3) 0.0158(17) 0.0276(19) 0.0004(13)
O11 0.0280(13) 0.0157(12) 0.0309(14) 0.0020(11) -0.0033(12) -0.0038(11)
O12 0.0355(15) 0.0326(14) 0.0379(15) 0.0046(13) -0.0108(13) -0.0003(13)
Cl1 0.0545(7) 0.0406(6) 0.0334(6) 0.0127(5) 0.0036(5) -0.0061(5)
C1 0.0246(19) 0.0284(19) 0.0205(19) 0.0012(16) -0.0040(16) 0.0025(17)
C2 0.027(2) 0.0262(19) 0.030(2) -0.0044(16) 0.0018(17) 0.0006(17)
C3 0.041(2) 0.024(2) 0.0189(19) 0.0023(15) 0.0026(18) -0.0033(18)
C4 0.037(2) 0.0242(19) 0.023(2) 0.0011(16) -0.0018(17) 0.0089(18)
C5 0.0247(19) 0.0235(18) 0.027(2) -0.0026(16) -0.0018(17) 0.0015(17)
C6 0.023(2) 0.0191(18) 0.0250(19) -0.0002(15) 0.0033(16) -0.0001(16)
C7 0.027(2) 0.022(2) 0.0209(19) -0.0055(16) -0.0006(17) 0.0033(17)
C8 0.029(2) 0.037(2) 0.029(2) -0.0055(18) 0.0051(17) 0.0137(19)
C9 0.044(3) 0.046(3) 0.053(3) 0.007(2) 0.011(2) 0.020(2)
C10 0.0191(17) 0.0226(19) 0.0207(18) -0.0009(15) -0.0022(16) -0.0006(16)
C11 0.0149(17) 0.0206(18) 0.0240(19) -0.0034(15) -0.0047(16) -0.0017(15)
C12 0.022(2) 0.027(2) 0.033(2) -0.0075(18) -0.0076(19) 0.0036(17)
C13 0.045(3) 0.036(2) 0.048(3) -0.007(2) 0.013(2) 0.017(2)
C14 0.043(3) 0.035(2) 0.046(3) 0.001(2) 0.015(2) 0.004(2)
C15 0.0222(19) 0.0133(17) 0.030(2) -0.0030(15) 0.0028(16) 0.0060(15)
C16 0.033(2) 0.021(2) 0.037(2) -0.0042(18) -0.0067(19) -0.0046(18)
C17 0.039(2) 0.0214(19) 0.046(2) -0.0019(18) 0.002(2) -0.0096(18)
C18 0.0158(17) 0.0216(17) 0.0237(19) -0.0043(15) 0.0025(15) 0.0024(15)
C19 0.027(2) 0.035(2) 0.022(2) 0.0013(17) 0.0003(17) -0.0076(19)
C20 0.031(2) 0.050(3) 0.041(3) -0.007(2) 0.011(2) -0.014(2)
C21 0.0176(18) 0.0158(16) 0.030(2) -0.0002(15) 0.0019(15) 0.0023(15)
C22 0.0234(19) 0.028(2) 0.035(2) 0.0050(17) -0.0004(18) -0.0052(18)
C23 0.028(2) 0.034(2) 0.058(3) 0.000(2) 0.008(2) -0.0073(19)
C24 0.0264(19) 0.0151(17) 0.027(2) 0.0021(15) 0.0014(17) 0.0012(15)
C25 0.0226(19) 0.0241(19) 0.028(2) -0.0049(17) 0.0067(18) -0.0030(17)
C26 0.038(2) 0.0230(19) 0.033(2) -0.0042(17) 0.0055(19) -0.0071(17)

loop_
_atom_type_symbol
_atom_type_description
_atom_type_scat_dispersion_real
_atom_type_scat_dispersion_imag
_atom_type_scat_source
C C 0.0033 0.0016 'International Tables Vol C Tables 4.2.6.8 and 6.1.1.4'
H H 0.0000 0.0000 'International Tables Vol C Tables 4.2.6.8 and 6.1.1.4'
N N 0.0061 0.0033 'International Tables Vol C Tables 4.2.6.8 and 6.1.1.4'
O O 0.0106 0.0060 'International Tables Vol C Tables 4.2.6.8 and 6.1.1.4'
Cl Cl 0.1484 0.1585 'International Tables Vol C Tables 4.2.6.8 and 6.1.1.4'

loop_
_geom_angle_atom_site_label_1
_geom_angle_atom_site_label_2
_geom_angle_atom_site_label_3
_geom_angle
_geom_angle_site_symmetry_1
_geom_angle_site_symmetry_3
N2 N1 C7 114.2(3) . .
N2 N1 C6 122.6(3) . .
C7 N1 C6 123.1(3) . .
C10 N2 N1 117.2(3) . .
C11 N3 N4 119.6(3) . .
N3 N4 C12 118.6(3) . .
C7 O1 C8 114.6(3) . .
C12 O4 C13 116.4(3) . .
C16 O5 C15 117.6(3) . .
C19 O7 C18 117.3(3) . .
C22 O9 C21 118.9(3) . .
C25 O11 C24 115.5(3) . .
C2 C1 C6 119.7(3) . .
C1 C2 C3 119.0(3) . .
C4 C3 C2 121.2(3) . .
C4 C3 Cl1 119.5(3) . .
C2 C3 Cl1 119.3(3) . .
C3 C4 C5 119.7(3) . .
C6 C5 C4 119.7(3) . .
C5 C6 C1 120.7(3) . .
C5 C6 N1 120.9(3) . .
C1 C6 N1 118.4(3) . .
O2 C7 O1 125.8(3) . .
O2 C7 N1 124.4(3) . .
O1 C7 N1 109.8(3) . .
O1 C8 C9 106.6(3) . .
N2 C10 C11 119.3(3) . .
N3 C11 C10 113.2(3) . .
N3 C11 C15 129.7(3) . .
C10 C11 C15 116.9(3) . .
O3 C12 O4 126.5(3) . .
O3 C12 N4 125.5(3) . .
O4 C12 N4 108.0(3) . .
O4 C13 C14 109.0(3) . .
O5 C15 C11 111.2(3) . .
O5 C15 C18 108.7(3) . .
C11 C15 C18 111.2(3) . .
O6 C16 O5 122.6(3) . .
O6 C16 C17 126.8(3) . .
O5 C16 C17 110.6(3) . .
O7 C18 C21 107.0(2) . .
O7 C18 C15 109.4(3) . .
C21 C18 C15 113.1(3) . .
O8 C19 O7 122.6(3) . .
O8 C19 C20 126.6(3) . .
O7 C19 C20 110.7(3) . .
O9 C21 C24 110.2(3) . .
O9 C21 C18 104.6(2) . .
C24 C21 C18 114.2(3) . .
O10 C22 O9 122.7(3) . .
O10 C22 C23 126.5(3) . .
O9 C22 C23 110.7(3) . .
O11 C24 C21 107.2(3) . .
O12 C25 O11 123.0(3) . .
O12 C25 C26 125.5(3) . .
O11 C25 C26 111.5(3) . .

loop_
_geom_bond_atom_site_label_1
_geom_bond_atom_site_label_2
_geom_bond_distance
_geom_bond_site_symmetry_2
N1 N2 1.392(4) .
N1 C7 1.393(4) .
N1 C6 1.436(4) .
N2 C10 1.282(4) .
N3 C11 1.293(4) .
N3 N4 1.365(4) .
N4 C12 1.369(4) .
O1 C7 1.333(4) .
O1 C8 1.464(4) .
O2 C7 1.209(4) .
O3 C12 1.213(4) .
O4 C12 1.338(4) .
O4 C13 1.472(4) .
O5 C16 1.357(4) .
O5 C15 1.443(4) .
O6 C16 1.184(4) .
O7 C19 1.372(4) .
O7 C18 1.438(4) .
O8 C19 1.204(4) .
O9 C22 1.346(4) .
O9 C21 1.447(4) .
O10 C22 1.201(4) .
O11 C25 1.357(4) .
O11 C24 1.438(3) .
O12 C25 1.201(4) .
Cl1 C3 1.743(4) .
C1 C2 1.384(5) .
C1 C6 1.394(5) .
C2 C3 1.388(5) .
C3 C4 1.373(5) .
C4 C5 1.387(5) .
C5 C6 1.371(5) .
C8 C9 1.503(5) .
C10 C11 1.458(4) .
C11 C15 1.511(5) .
C13 C14 1.489(5) .
C15 C18 1.522(4) .
C16 C17 1.488(5) .
C18 C21 1.519(5) .
C19 C20 1.485(5) .
C21 C24 1.508(4) .
C22 C23 1.490(5) .
C25 C26 1.496(5) .

loop_
_geom_hbond_atom_site_label_D
_geom_hbond_atom_site_label_H
_geom_hbond_atom_site_label_A
_geom_hbond_distance_DH
_geom_hbond_distance_HA
_geom_hbond_distance_DA
_geom_hbond_angle_DHA
_geom_hbond_site_symmetry_A
N4 H4A O5 0.88 2.05 2.698(4) 130.0 .
